data_4116580
loop_
_publ_author_name
'Susan M. Walker'
'P. Shiv Halasyamani'
'Simon Allen'
'Dermot O'Hare'

_publ_contact_author_address
;
Inorganic Chemistry Laboratory
University of Oxford
South Parks Rd.
Oxford
OX1 3QR
;
_publ_contact_author_email 'dermot.ohare@chem.ox.ac.uk '
_publ_contact_author_fax ' 01865 272 690 '
_publ_contact_author_name 'Prof. Dermot O'Hare'
_publ_contact_author_phone ' 01865 272 658 '
_publ_section_title
;
 From Molecules to Frameworks: Variable Dimensionality in the
 UO2(CH3COO)2.2H2O/HF(aq)/Piperazine System. Syntheses, Structures, and
 Characterization of Zero-Dimensional (C4N2H12)UO2F4.3H2O, One-Dimensional
 (C4N2H12)2U2F12.H2O, Two-Dimensional (C4N2H12)2(U2O4F5)4.11H2O, and
 Three-Dimensional (C4N2H12)U2O4F6
;
_journal_name_full 'Journal of the American Chemical Society'
_journal_page_first 10513
_journal_page_last 10521
_journal_paper_doi 10.1021/ja992145f
_journal_volume 121
_journal_year 1999
_chemical_compound_source 'hydrothermal synthesis'
_chemical_formula_moiety 'C4 H18 F4 N2 O5 U'
_chemical_formula_structural 'C4 N2 H18 O5 U F4'
_chemical_formula_sum 'C4 H18 F4 N2 O5 U'
_chemical_formula_weight 488.23
_chemical_name_systematic
;
 ?
;
_space_group_IT_number 2
_symmetry_cell_setting triclinic
_symmetry_Int_Tables_number 2
_symmetry_space_group_name_Hall '-P 1'
_symmetry_space_group_name_H-M 'P -1'
_atom_sites_solution_hydrogens geom
_atom_sites_solution_primary direct
_atom_sites_solution_secondary difmap
_cell_angle_alpha 91.530(4)
_cell_angle_beta 112.143(4)
_cell_angle_gamma 98.444(3)
_cell_formula_units_Z 2
_cell_length_a 11.983(1)
_cell_length_b 8.751(1)
_cell_length_c 6.412(1)
_cell_measurement_reflns_used 25
_cell_measurement_temperature 200.0(2)
_cell_measurement_theta_max 0
_cell_measurement_theta_min 0
_cell_measurement_wavelength 0.71073
_cell_volume 613.57(13)
_computing_molecular_graphics 'Ortep-3 for Windows (Farrugia, 1997)'
_computing_publication_material 'WinGX publication routines (Farrugia, 1998)'
_computing_structure_refinement 'SHELXL-93 (Sheldrick, 1993)'
_diffrn_ambient_temperature 150.0(2)
_diffrn_radiation_monochromator graphite
_diffrn_radiation_type MoK\a
_diffrn_radiation_wavelength 0.71073
_diffrn_reflns_av_R_equivalents 0.0562
_diffrn_reflns_av_sigmaI/netI 0.0652
_diffrn_reflns_limit_h_max 15
_diffrn_reflns_limit_h_min -14
_diffrn_reflns_limit_k_max 10
_diffrn_reflns_limit_k_min -10
_diffrn_reflns_limit_l_max 7
_diffrn_reflns_limit_l_min -7
_diffrn_reflns_number 3986
_diffrn_reflns_theta_max 26.49
_diffrn_reflns_theta_min 1.86
_exptl_absorpt_coefficient_mu 13.286
_exptl_absorpt_correction_T_max 0.0986
_exptl_absorpt_correction_T_min 0.0403
_exptl_absorpt_correction_type refdelf
_exptl_absorpt_process_details
;
        Parkin S,Moezzi B & Hope H, (1995) J. Appl. Cryst. 28, 53-56
        cubic fit to sin(theta)/lambda - 24 parameters
;
_exptl_crystal_colour Yellow
_exptl_crystal_density_diffrn 2.643
_exptl_crystal_density_method none
_exptl_crystal_description prism
_exptl_crystal_F_000 436
_exptl_crystal_size_max 0.18
_exptl_crystal_size_mid 0.12
_exptl_crystal_size_min 0.12
_refine_diff_density_max 1.578
_refine_diff_density_min -2.179
_refine_diff_density_rms 0.345
_refine_ls_extinction_method none
_refine_ls_goodness_of_fit_all 1.016
_refine_ls_goodness_of_fit_gt 1.036
_refine_ls_matrix_type full
_refine_ls_number_parameters 145
_refine_ls_number_reflns 2367
_refine_ls_number_restraints 0
_refine_ls_restrained_S_all 1.016
_refine_ls_restrained_S_obs 1.036
_refine_ls_R_factor_all 0.0472
_refine_ls_R_factor_gt 0.0438
_refine_ls_shift/su_max 0
_refine_ls_shift/su_mean 0
_refine_ls_structure_factor_coef Fsqd
_refine_ls_weighting_details 'w=1/[\s^2^(Fo^2^)+(0.0810P)^2^+0.0000P] where P=(Fo^2^+2Fc^2^)/3'
_refine_ls_weighting_scheme calc
_refine_ls_wR_factor_all 0.1173
_refine_ls_wR_factor_gt 0.1147
_reflns_number_gt 2190
_reflns_number_total 2367
_reflns_threshold_expression >2sigma(I)
_cod_data_source_file ja992145f_2.cif
_cod_data_source_block ufo8b
_cod_depositor_comments
;
The following automatic conversions were performed:

'_refine_ls_weighting_scheme' value 'calc
w=1/[\s^2^(Fo^2^)+(0.0810P)^2^+0.0000P] where P=(Fo^2^+2Fc^2^)/3' was
changed to 'calc'. New tag '_refine_ls_weighting_details' was
created. The value of the new tag was set to
'w=1/[\s^2^(Fo^2^)+(0.0810P)^2^+0.0000P] where P=(Fo^2^+2Fc^2^)/3'.

Automatic conversion script
Id: cif_fix_values 3143 2015-03-26 13:38:13Z robertas 
;
_cod_original_cell_volume 613.60(3)
_cod_database_code 4116580
_exptl_absorpt_factor_mur 2.6
_exptl_absorpt_correction_t_ave 0.0746

loop_
_symmetry_equiv_pos_as_xyz
'x, y, z'
'-x, -y, -z'

loop_
_atom_site_label
_atom_site_type_symbol
_atom_site_fract_x
_atom_site_fract_y
_atom_site_fract_z
_atom_site_U_iso_or_equiv
_atom_site_adp_type
_atom_site_occupancy
_atom_site_calc_flag
_atom_site_refinement_flags
U1 U 0.82759(3) 0.41926(4) 0.80568(5) 0.0225(2) Uani 1 d .
F1 F 0.9686(5) 0.6268(7) 1.0482(10) 0.0313(13) Uani 1 d .
F2 F 0.8253(6) 0.1886(7) 0.6413(12) 0.0375(15) Uani 1 d .
F3 F 0.7154(6) 0.6037(7) 0.8374(13) 0.041(2) Uani 1 d .
F4 F 0.6246(5) 0.3237(7) 0.5966(10) 0.0316(13) Uani 1 d .
O1 O 0.8060(8) 0.3308(10) 1.0416(13) 0.036(2) Uani 1 d .
O2 O 0.8422(8) 0.5099(10) 0.5678(14) 0.039(2) Uani 1 d .
N1 N 0.4852(8) 0.5574(11) 0.7894(15) 0.032(2) Uani 1 d .
H1A H 0.4403(8) 0.5950(11) 0.6607(15) 0.038 Uiso 1 calc R
H1B H 0.5589(8) 0.5522(11) 0.7861(15) 0.038 Uiso 1 calc R
N2 N 1.0260(8) 0.0500(10) 0.7258(15) 0.032(2) Uani 1 d .
H2A H 1.0771(8) 0.0692(10) 0.8718(15) 0.038 Uiso 1 calc R
H2B H 0.9535(8) 0.0740(10) 0.7141(15) 0.038 Uiso 1 calc R
C1 C 0.5007(11) 0.6651(12) 0.986(2) 0.035(2) Uani 1 d .
H1C H 0.4215(11) 0.6752(12) 0.988(2) 0.042 Uiso 1 calc R
H1D H 0.5416(11) 0.7670(12) 0.975(2) 0.042 Uiso 1 calc R
C2 C 0.4242(11) 0.3992(13) 0.800(2) 0.038(2) Uani 1 d .
H2C H 0.4154(11) 0.3323(13) 0.670(2) 0.046 Uiso 1 calc R
H2D H 0.3433(11) 0.4032(13) 0.798(2) 0.046 Uiso 1 calc R
C3 C 1.0752(11) 0.1515(13) 0.589(2) 0.036(2) Uani 1 d .
H3C H 1.1565(11) 0.1334(13) 0.610(2) 0.043 Uiso 1 calc R
H3D H 1.0808(11) 0.2594(13) 0.637(2) 0.043 Uiso 1 calc R
C4 C 0.9908(11) 0.1168(12) 1.3414(19) 0.034(2) Uani 1 d .
H4A H 0.9123(11) 0.1462(12) 1.3178(19) 0.041 Uiso 1 calc R
H4B H 1.0258(11) 0.1767(12) 1.2489(19) 0.041 Uiso 1 calc R
O3 O 0.6510(8) 0.0295(11) 0.2557(16) 0.048(2) Uani 1 d .
O4 O 0.4086(7) -0.0431(9) 0.2189(14) 0.038(2) Uani 1 d .
O5 O 0.8017(8) 0.8969(9) 0.8430(15) 0.041(2) Uani 1 d .

loop_
_atom_site_aniso_label
_atom_site_aniso_U_11
_atom_site_aniso_U_22
_atom_site_aniso_U_33
_atom_site_aniso_U_23
_atom_site_aniso_U_13
_atom_site_aniso_U_12
U1 0.0221(2) 0.0227(2) 0.0226(2) 0.00214(14) 0.00850(15) 0.00361(13)
F1 0.030(3) 0.031(3) 0.032(3) -0.008(2) 0.010(2) 0.008(2)
F2 0.027(3) 0.034(3) 0.042(4) -0.012(3) 0.006(3) 0.003(3)
F3 0.026(3) 0.033(3) 0.065(5) -0.001(3) 0.020(3) 0.003(3)
F4 0.027(3) 0.036(3) 0.029(3) 0.010(3) 0.008(2) 0.003(2)
O1 0.038(4) 0.041(4) 0.026(4) 0.009(3) 0.010(3) 0.008(3)
O2 0.049(5) 0.041(4) 0.029(4) 0.008(3) 0.019(4) 0.004(4)
N1 0.033(4) 0.045(5) 0.026(4) 0.018(4) 0.018(4) 0.011(4)
N2 0.032(4) 0.037(5) 0.026(4) -0.001(4) 0.010(4) 0.006(4)
C1 0.041(6) 0.027(5) 0.039(6) 0.013(4) 0.018(5) 0.008(4)
C2 0.042(6) 0.035(6) 0.035(6) -0.002(5) 0.015(5) 0.000(5)
C3 0.039(6) 0.029(5) 0.048(7) 0.011(5) 0.024(5) 0.010(4)
C4 0.043(6) 0.027(5) 0.036(6) 0.011(4) 0.018(5) 0.011(4)
O3 0.040(5) 0.054(5) 0.046(5) -0.001(4) 0.015(4) -0.006(4)
O4 0.039(4) 0.034(4) 0.042(4) 0.003(3) 0.017(4) 0.003(3)
O5 0.043(4) 0.035(4) 0.045(5) 0.010(4) 0.017(4) 0.005(3)

loop_
_atom_type_symbol
_atom_type_description
_atom_type_scat_dispersion_real
_atom_type_scat_dispersion_imag
_atom_type_scat_source
C C 0.0033 0.0016 'International Tables Vol C Tables 4.2.6.8 and 6.1.1.4'
H H 0 0 'International Tables Vol C Tables 4.2.6.8 and 6.1.1.4'
N N 0.0061 0.0033 'International Tables Vol C Tables 4.2.6.8 and 6.1.1.4'
O O 0.0106 0.006 'International Tables Vol C Tables 4.2.6.8 and 6.1.1.4'
F F 0.0171 0.0103 'International Tables Vol C Tables 4.2.6.8 and 6.1.1.4'
U U -9.6767 9.6646 'International Tables Vol C Tables 4.2.6.8 and 6.1.1.4'

loop_
_geom_angle_atom_site_label_1
_geom_angle_atom_site_label_2
_geom_angle_atom_site_label_3
_geom_angle
_geom_angle_site_symmetry_1
_geom_angle_site_symmetry_3
O2 U1 O1 177.3(3) . .
O2 U1 F2 89.3(3) . .
O1 U1 F2 91.9(3) . .
O2 U1 F3 88.3(3) . .
O1 U1 F3 89.4(3) . .
F2 U1 F3 146.6(2) . .
O2 U1 F4 90.8(3) . .
O1 U1 F4 87.2(3) . .
F2 U1 F4 74.7(2) . .
F3 U1 F4 72.1(2) . .
O2 U1 F1 89.6(3) . .
O1 U1 F1 91.1(3) . .
F2 U1 F1 139.6(2) . .
F3 U1 F1 73.7(2) . .
F4 U1 F1 145.8(2) . .
O2 U1 F1 93.9(3) . 2_767
O1 U1 F1 88.7(3) . 2_767
F2 U1 F1 73.6(2) . 2_767
F3 U1 F1 139.9(2) . 2_767
F4 U1 F1 147.8(2) . 2_767
F1 U1 F1 66.2(2) . 2_767
O2 U1 U1 92.1(3) . 2_767
O1 U1 U1 89.9(3) . 2_767
F2 U1 U1 106.5(2) . 2_767
F3 U1 U1 106.9(2) . 2_767
F4 U1 U1 176.9(2) . 2_767
F1 U1 U1 33.20(14) . 2_767
F1 U1 U1 33.02(14) 2_767 2_767
U1 F1 U1 113.8(2) . 2_767
C2 N1 C1 111.9(9) . .
C4 N2 C3 113.9(9) 2_757 .
N1 C1 C2 108.6(9) . 2_667
N1 C2 C1 109.6(9) . 2_667
N2 C3 C4 109.1(9) . 1_554
N2 C4 C3 109.7(8) 2_757 1_556

loop_
_geom_bond_atom_site_label_1
_geom_bond_atom_site_label_2
_geom_bond_distance
_geom_bond_site_symmetry_2
U1 O2 1.792(8) .
U1 O1 1.804(8) .
U1 F2 2.244(6) .
U1 F3 2.297(6) .
U1 F4 2.301(6) .
U1 F1 2.354(6) .
U1 F1 2.364(6) 2_767
U1 U1 3.9517(6) 2_767
F1 U1 2.364(6) 2_767
N1 C2 1.484(14) .
N1 C1 1.491(15) .
N2 C4 1.473(13) 2_757
N2 C3 1.477(14) .
C1 C2 1.50(2) 2_667
C2 C1 1.50(2) 2_667
C3 C4 1.52(2) 1_554
C4 N2 1.473(13) 2_757
C4 C3 1.52(2) 1_556
